data_4110707
loop_
_publ_author_name
'Robert Butterick'
'Bhaskar M. Ramachandran'
'Patrick J. Carroll'
'Larry G. Sneddon'

_publ_section_title
;
 Chemistry of Mangana- and Rhenatricarbadecaboranyl Tricarbonyl Complexes:
 Evidence for an Associative Mechanism of Ligand Substitution Involving an
 \h6-\h4 Cage-Slippage Process Analagous to \h5-\h3-Cyclopentadienyl
 Ring-Slippage
;
_journal_name_full 'Journal of the American Chemical Society'
_journal_page_first 8626
_journal_page_last 8637
_journal_paper_doi 10.1021/ja062201u
_journal_volume 128
_journal_year 2006
_chemical_formula_sum 'C17 H32 B7 O2 P2 Re'
_chemical_formula_weight 592.24
_space_group_IT_number 14
_symmetry_cell_setting monoclinic
_symmetry_Int_Tables_number 14
_symmetry_space_group_name_Hall '-P 2yn'
_symmetry_space_group_name_H-M 'P 1 21/n 1'
_atom_sites_solution_hydrogens geom
_atom_sites_solution_primary direct
_audit_creation_method SHELXL-97
_cell_angle_alpha 90.00
_cell_angle_beta 96.4600(10)
_cell_angle_gamma 90.00
_cell_formula_units_Z 4
_cell_length_a 15.0215(7)
_cell_length_b 11.8681(5)
_cell_length_c 13.6068(6)
_cell_measurement_temperature 143(1)
_cell_volume 2410.37(19)
_computing_data_collection 'CrystalClear (Rigaku, 1999)'
_computing_data_reduction 'CrystalClear (Rigaku, 1999)'
_computing_structure_refinement 'SHELXL-97 (Sheldrick, 1997)'
_computing_structure_solution 'SIR97 (Altomare, 1999)'
_diffrn_ambient_temperature 143(1)
_diffrn_measured_fraction_theta_full 0.982
_diffrn_measured_fraction_theta_max 0.982
_diffrn_measurement_device 'CCD Area Detector'
_diffrn_measurement_device_type 'Rigaku Mercury'
_diffrn_measurement_method 'phi and omega rotations'
_diffrn_radiation_monochromator graphite
_diffrn_radiation_source 'rotating anode'
_diffrn_radiation_type MoK\a
_diffrn_radiation_wavelength 0.71073
_diffrn_reflns_av_R_equivalents 0.0000
_diffrn_reflns_av_sigmaI/netI 0.0191
_diffrn_reflns_limit_h_max 19
_diffrn_reflns_limit_h_min -18
_diffrn_reflns_limit_k_max 13
_diffrn_reflns_limit_k_min -15
_diffrn_reflns_limit_l_max 17
_diffrn_reflns_limit_l_min -14
_diffrn_reflns_number 48635
_diffrn_reflns_theta_full 27.55
_diffrn_reflns_theta_max 27.55
_diffrn_reflns_theta_min 2.57
_exptl_absorpt_coefficient_mu 5.185
_exptl_absorpt_correction_T_max 1.0000
_exptl_absorpt_correction_T_min 0.4512
_exptl_absorpt_correction_type multi-scan
_exptl_crystal_density_diffrn 1.632
_exptl_crystal_F_000 1160
_exptl_crystal_size_max 0.18
_exptl_crystal_size_mid 0.07
_exptl_crystal_size_min 0.06
_refine_diff_density_max 2.028
_refine_diff_density_min -1.777
_refine_diff_density_rms 0.215
_refine_ls_extinction_method none
_refine_ls_goodness_of_fit_ref 1.112
_refine_ls_hydrogen_treatment constr
_refine_ls_matrix_type full
_refine_ls_number_parameters 297
_refine_ls_number_reflns 48635
_refine_ls_number_restraints 0
_refine_ls_restrained_S_all 1.112
_refine_ls_R_factor_all 0.0774
_refine_ls_R_factor_gt 0.0549
_refine_ls_shift/su_max 0.001
_refine_ls_shift/su_mean 0.000
_refine_ls_structure_factor_coef Fsqd
_refine_ls_weighting_details 'calc w=1/[\s^2^(Fo^2^)+(0.0811P)^2^+21.7891P] where P=(Fo^2^+2Fc^2^)/3'
_refine_ls_weighting_scheme calc
_refine_ls_wR_factor_gt 0.1471
_refine_ls_wR_factor_ref 0.1686
_reflns_number_gt 37296
_reflns_number_total 48635
_reflns_threshold_expression >2sigma(I)
_cod_data_source_file ja062201usi20060330_051412.cif
_cod_data_source_block shelxl
_cod_original_sg_symbol_H-M 'P 21/n '
_cod_database_code 4110707

loop_
_symmetry_equiv_pos_as_xyz
'x, y, z'
'-x+1/2, y+1/2, -z+1/2'
'-x, -y, -z'
'x-1/2, -y-1/2, z-1/2'

loop_
_atom_site_label
_atom_site_type_symbol
_atom_site_fract_x
_atom_site_fract_y
_atom_site_fract_z
_atom_site_U_iso_or_equiv
_atom_site_adp_type
_atom_site_occupancy
_atom_site_symmetry_multiplicity
_atom_site_calc_flag
_atom_site_refinement_flags
Re8 Re 0.497551(7) 0.264195(10) 0.748685(8) 0.01533(5) Uani 1 1 d .
P18 P 0.45163(5) 0.06913(8) 0.70356(6) 0.02377(18) Uani 1 1 d .
P22 P 0.48432(5) 0.46817(8) 0.72097(6) 0.02216(18) Uani 1 1 d .
C7 C 0.5003(2) 0.1798(3) 0.9002(2) 0.0186(6) Uani 1 1 d .
C9 C 0.64781(19) 0.2186(3) 0.7850(2) 0.0170(6) Uani 1 1 d .
C10 C 0.6635(2) 0.1230(3) 0.8594(2) 0.0203(7) Uani 1 1 d .
B1 B 0.6451(2) 0.3085(3) 0.9725(3) 0.0224(8) Uani 1 1 d .
B2 B 0.5692(2) 0.2027(3) 1.0053(3) 0.0216(7) Uani 1 1 d .
B3 B 0.5296(2) 0.3108(3) 0.9173(2) 0.0182(7) Uani 1 1 d .
B4 B 0.6254(2) 0.3359(3) 0.8423(3) 0.0188(7) Uani 1 1 d .
B5 B 0.7159(2) 0.2472(3) 0.8906(3) 0.0204(8) Uani 1 1 d .
B6 B 0.6751(3) 0.1621(4) 0.9823(3) 0.0258(8) Uani 1 1 d .
B11 B 0.5800(2) 0.0894(3) 0.9207(3) 0.0225(8) Uani 1 1 d .
C12 C 0.70073(19) 0.2169(3) 0.6959(2) 0.0181(6) Uani 1 1 d .
C13 C 0.72420(19) 0.1177(3) 0.6528(2) 0.0208(7) Uani 1 1 d .
H13 H 0.7084 0.0495 0.6797 0.028 Uiso 1 1 calc R
C14 C 0.7709(2) 0.1168(3) 0.5701(2) 0.0261(7) Uani 1 1 d .
H14 H 0.7860 0.0485 0.5429 0.035 Uiso 1 1 calc R
C15 C 0.7949(2) 0.2164(3) 0.5283(3) 0.0291(8) Uani 1 1 d .
H15 H 0.8255 0.2161 0.4725 0.039 Uiso 1 1 calc R
C16 C 0.7724(2) 0.3177(3) 0.5714(3) 0.0340(9) Uani 1 1 d .
H16 H 0.7882 0.3857 0.5443 0.045 Uiso 1 1 calc R
C17 C 0.7269(2) 0.3175(3) 0.6537(2) 0.0283(8) Uani 1 1 d .
H17 H 0.7133 0.3858 0.6819 0.038 Uiso 1 1 calc R
C19 C 0.5330(3) -0.0452(3) 0.7002(3) 0.0379(9) Uani 1 1 d .
H19A H 0.5022 -0.1137 0.6801 0.057 Uiso 1 1 calc R
H19B H 0.5650 -0.0549 0.7648 0.057 Uiso 1 1 calc R
H19C H 0.5745 -0.0268 0.6538 0.057 Uiso 1 1 calc R
C20 C 0.3691(2) 0.0068(3) 0.7757(3) 0.0372(9) Uani 1 1 d .
H20A H 0.3238 0.0615 0.7852 0.056 Uiso 1 1 calc R
H20B H 0.3980 -0.0167 0.8389 0.056 Uiso 1 1 calc R
H20C H 0.3420 -0.0572 0.7411 0.056 Uiso 1 1 calc R
C21 C 0.3937(3) 0.0617(4) 0.5788(3) 0.0406(9) Uani 1 1 d .
H21A H 0.3732 -0.0139 0.5653 0.061 Uiso 1 1 calc R
H21B H 0.4341 0.0830 0.5321 0.061 Uiso 1 1 calc R
H21C H 0.3434 0.1121 0.5732 0.061 Uiso 1 1 calc R
C23 C 0.4746(3) 0.5632(3) 0.8236(3) 0.0418(10) Uani 1 1 d .
H23A H 0.5266 0.5560 0.8711 0.063 Uiso 1 1 calc R
H23B H 0.4220 0.5445 0.8543 0.063 Uiso 1 1 calc R
H23C H 0.4700 0.6393 0.7997 0.063 Uiso 1 1 calc R
C24 C 0.5692(2) 0.5406(3) 0.6582(3) 0.0353(9) Uani 1 1 d .
H24A H 0.5471 0.6132 0.6361 0.053 Uiso 1 1 calc R
H24B H 0.5825 0.4968 0.6023 0.053 Uiso 1 1 calc R
H24C H 0.6227 0.5498 0.7032 0.053 Uiso 1 1 calc R
C25 C 0.3844(2) 0.5031(3) 0.6363(3) 0.0359(9) Uani 1 1 d .
H25A H 0.3319 0.4926 0.6695 0.054 Uiso 1 1 calc R
H25B H 0.3813 0.4547 0.5795 0.054 Uiso 1 1 calc R
H25C H 0.3877 0.5801 0.6157 0.054 Uiso 1 1 calc R
C26 C 0.5101(2) 0.2759(3) 0.6086(3) 0.0243(7) Uani 1 1 d .
C28 C 0.3698(2) 0.2793(3) 0.7448(2) 0.0233(7) Uani 1 1 d .
O27 O 0.52124(17) 0.2801(2) 0.52604(17) 0.0348(6) Uani 1 1 d .
O29 O 0.29295(16) 0.2858(2) 0.7500(2) 0.0391(6) Uani 1 1 d .
H1 H 0.667(2) 0.377(3) 1.027(2) 0.030 Uiso 1 1 d .
H2 H 0.545(2) 0.197(3) 1.071(3) 0.030 Uiso 1 1 d .
H3 H 0.490(2) 0.383(3) 0.939(2) 0.030 Uiso 1 1 d .
H4 H 0.642(2) 0.424(3) 0.821(2) 0.030 Uiso 1 1 d .
H5 H 0.779(3) 0.263(3) 0.885(3) 0.030 Uiso 1 1 d .
H6 H 0.728(2) 0.126(3) 1.035(3) 0.030 Uiso 1 1 d .
H7 H 0.441(2) 0.160(3) 0.908(3) 0.030 Uiso 1 1 d .
H10 H 0.703(2) 0.070(3) 0.841(3) 0.030 Uiso 1 1 d .
H11 H 0.567(2) 0.010(3) 0.947(3) 0.030 Uiso 1 1 d .

loop_
_atom_site_aniso_label
_atom_site_aniso_U_11
_atom_site_aniso_U_22
_atom_site_aniso_U_33
_atom_site_aniso_U_23
_atom_site_aniso_U_13
_atom_site_aniso_U_12
Re8 0.01420(7) 0.01812(8) 0.01376(7) 0.00066(5) 0.00198(5) 0.00051(5)
P18 0.0224(4) 0.0243(5) 0.0241(4) -0.0023(3) 0.0007(3) -0.0055(3)
P22 0.0263(4) 0.0199(5) 0.0200(4) 0.0022(3) 0.0017(3) 0.0028(3)
C7 0.0232(16) 0.0227(18) 0.0106(14) 0.0007(12) 0.0053(12) 0.0004(13)
C9 0.0121(13) 0.0175(17) 0.0214(16) 0.0018(12) 0.0021(12) -0.0030(11)
C10 0.0213(15) 0.0190(18) 0.0214(16) 0.0010(13) 0.0056(13) 0.0032(13)
B1 0.0266(18) 0.027(2) 0.0133(17) 0.0004(15) 0.0010(14) -0.0013(16)
B2 0.0283(18) 0.023(2) 0.0136(17) 0.0021(14) 0.0041(14) 0.0010(15)
B3 0.0231(17) 0.0161(19) 0.0155(17) 0.0001(14) 0.0026(14) 0.0016(14)
B4 0.0217(17) 0.018(2) 0.0161(17) -0.0040(13) 0.0019(14) -0.0007(14)
B5 0.0147(16) 0.024(2) 0.0218(19) 0.0041(14) -0.0004(14) 0.0031(13)
B6 0.0285(19) 0.028(2) 0.0207(19) 0.0037(15) 0.0025(16) 0.0034(16)
B11 0.0272(18) 0.025(2) 0.0165(17) 0.0048(15) 0.0053(15) -0.0005(15)
C12 0.0161(14) 0.0221(18) 0.0161(15) -0.0008(12) 0.0012(12) -0.0023(12)
C13 0.0209(15) 0.0204(18) 0.0214(16) 0.0018(13) 0.0037(13) 0.0007(12)
C14 0.0225(16) 0.030(2) 0.0264(17) -0.0033(14) 0.0039(14) 0.0040(14)
C15 0.0256(17) 0.040(2) 0.0249(18) -0.0036(16) 0.0154(14) -0.0063(15)
C16 0.043(2) 0.027(2) 0.035(2) -0.0002(16) 0.0185(17) -0.0124(16)
C17 0.0350(18) 0.023(2) 0.0299(18) -0.0035(14) 0.0153(15) -0.0003(15)
C19 0.044(2) 0.024(2) 0.044(2) -0.0116(17) -0.0032(18) 0.0000(16)
C20 0.0329(19) 0.031(2) 0.048(2) 0.0008(17) 0.0068(17) -0.0096(16)
C21 0.045(2) 0.038(2) 0.035(2) -0.0048(17) -0.0098(17) -0.0052(18)
C23 0.069(3) 0.024(2) 0.032(2) -0.0022(16) 0.0061(19) 0.0094(19)
C24 0.0370(19) 0.029(2) 0.038(2) 0.0136(16) -0.0041(16) -0.0072(16)
C25 0.0362(19) 0.032(2) 0.037(2) 0.0089(16) -0.0063(16) 0.0054(16)
C26 0.0207(16) 0.025(2) 0.0261(19) -0.0007(14) -0.0024(14) -0.0032(13)
C28 0.0178(16) 0.031(2) 0.0201(17) 0.0081(14) 0.0003(13) 0.0024(13)
O27 0.0435(15) 0.0478(17) 0.0136(12) 0.0017(11) 0.0062(11) -0.0045(12)
O29 0.0207(13) 0.0512(18) 0.0456(16) 0.0086(13) 0.0043(11) 0.0071(11)

loop_
_atom_type_symbol
_atom_type_description
_atom_type_scat_dispersion_real
_atom_type_scat_dispersion_imag
_atom_type_scat_source
C C 0.0033 0.0016 'International Tables Vol C Tables 4.2.6.8 and 6.1.1.4'
H H 0.0000 0.0000 'International Tables Vol C Tables 4.2.6.8 and 6.1.1.4'
O O 0.0106 0.0060 'International Tables Vol C Tables 4.2.6.8 and 6.1.1.4'
B B 0.0013 0.0007 'International Tables Vol C Tables 4.2.6.8 and 6.1.1.4'
P P 0.1023 0.0942 'International Tables Vol C Tables 4.2.6.8 and 6.1.1.4'
Re Re -1.0185 7.2310 'International Tables Vol C Tables 4.2.6.8 and 6.1.1.4'

loop_
_geom_angle_atom_site_label_1
_geom_angle_atom_site_label_2
_geom_angle_atom_site_label_3
_geom_angle
C28 Re8 C26 99.99(13)
C28 Re8 C7 89.00(12)
C26 Re8 C7 157.21(12)
C28 Re8 C9 166.45(12)
C26 Re8 C9 91.49(12)
C7 Re8 C9 77.72(11)
C28 Re8 B4 137.40(13)
C26 Re8 B4 110.11(13)
C7 Re8 B4 74.82(12)
C9 Re8 B4 41.41(12)
C28 Re8 B3 95.66(13)
C26 Re8 B3 155.16(13)
C7 Re8 B3 40.91(12)
C9 Re8 B3 76.12(11)
B4 Re8 B3 47.16(12)
C28 Re8 P22 80.82(10)
C26 Re8 P22 78.11(10)
C7 Re8 P22 124.26(8)
C9 Re8 P22 108.82(8)
B4 Re8 P22 76.85(9)
B3 Re8 P22 85.55(9)
C28 Re8 P18 80.26(11)
C26 Re8 P18 83.01(10)
C7 Re8 P18 77.90(8)
C9 Re8 P18 94.14(8)
B4 Re8 P18 131.59(9)
B3 Re8 P18 118.81(9)
P22 Re8 P18 150.40(3)
C21 P18 C20 101.54(18)
C21 P18 C19 101.02(19)
C20 P18 C19 102.10(19)
C21 P18 Re8 111.56(14)
C20 P18 Re8 115.71(13)
C19 P18 Re8 122.11(13)
C23 P22 C24 100.9(2)
C23 P22 C25 102.23(19)
C24 P22 C25 99.51(17)
C23 P22 Re8 120.46(13)
C24 P22 Re8 119.15(13)
C25 P22 Re8 111.44(13)
B11 C7 B3 115.5(3)
B11 C7 B2 65.7(2)
B3 C7 B2 66.1(2)
B11 C7 Re8 112.73(19)
B3 C7 Re8 71.79(16)
B2 C7 Re8 129.7(2)
C10 C9 C12 117.7(3)
C10 C9 B4 109.9(3)
C12 C9 B4 122.7(3)
C10 C9 B5 63.4(2)
C12 C9 B5 110.9(2)
B4 C9 B5 64.4(2)
C10 C9 Re8 112.97(19)
C12 C9 Re8 114.60(19)
B4 C9 Re8 69.99(16)
B5 C9 Re8 127.7(2)
C9 C10 B11 116.9(3)
C9 C10 B5 63.5(2)
B11 C10 B5 116.4(3)
C9 C10 B6 115.9(3)
B11 C10 B6 64.5(2)
B5 C10 B6 62.1(2)
B5 B1 B2 108.2(3)
B5 B1 B4 59.97(19)
B2 B1 B4 109.6(3)
B5 B1 B6 59.3(2)
B2 B1 B6 57.5(2)
B4 B1 B6 105.1(3)
B5 B1 B3 111.0(2)
B2 B1 B3 60.4(2)
B4 B1 B3 62.86(19)
B6 B1 B3 105.4(3)
C7 B2 B6 107.0(3)
C7 B2 B1 104.4(2)
B6 B2 B1 61.6(2)
C7 B2 B11 55.0(2)
B6 B2 B11 61.4(2)
B1 B2 B11 105.2(2)
C7 B2 B3 55.2(2)
B6 B2 B3 108.7(3)
B1 B2 B3 60.5(2)
B11 B2 B3 98.9(2)
C7 B3 B2 58.7(2)
C7 B3 B1 106.0(3)
B2 B3 B1 59.1(2)
C7 B3 B4 106.6(2)
B2 B3 B4 104.9(2)
B1 B3 B4 58.10(19)
C7 B3 Re8 67.29(15)
B2 B3 Re8 119.6(2)
B1 B3 Re8 118.8(2)
B4 B3 Re8 65.98(15)
C9 B4 B5 59.3(2)
C9 B4 B1 107.1(3)
B5 B4 B1 59.7(2)
C9 B4 B3 109.5(2)
B5 B4 B3 107.7(2)
B1 B4 B3 59.05(19)
C9 B4 Re8 68.60(16)
B5 B4 Re8 122.0(2)
B1 B4 Re8 120.4(2)
B3 B4 Re8 66.85(15)
C10 B5 C9 53.11(18)
C10 B5 B6 59.6(2)
C9 B5 B6 105.0(3)
C10 B5 B1 102.6(2)
C9 B5 B1 105.4(2)
B6 B5 B1 60.8(2)
C10 B5 B4 96.1(2)
C9 B5 B4 56.34(19)
B6 B5 B4 106.7(3)
B1 B5 B4 60.4(2)
B2 B6 C10 104.9(3)
B2 B6 B5 111.6(3)
C10 B6 B5 58.3(2)
B2 B6 B11 61.1(2)
C10 B6 B11 55.26(19)
B5 B6 B11 105.4(3)
B2 B6 B1 60.9(2)
C10 B6 B1 101.0(2)
B5 B6 B1 59.9(2)
B11 B6 B1 104.5(3)
C7 B11 C10 110.3(3)
C7 B11 B2 59.4(2)
C10 B11 B2 105.9(3)
C7 B11 B6 107.3(3)
C10 B11 B6 60.2(2)
B2 B11 B6 57.5(2)
C13 C12 C17 117.1(3)
C13 C12 C9 122.1(3)
C17 C12 C9 120.8(3)
C12 C13 C14 121.8(3)
C15 C14 C13 120.5(3)
C14 C15 C16 118.5(3)
C17 C16 C15 120.4(3)
C16 C17 C12 121.6(3)
O27 C26 Re8 176.9(3)
O29 C28 Re8 174.8(3)

loop_
_geom_bond_atom_site_label_1
_geom_bond_atom_site_label_2
_geom_bond_distance
Re8 C28 1.922(3)
Re8 C26 1.942(4)
Re8 C7 2.288(3)
Re8 C9 2.320(3)
Re8 B4 2.341(3)
Re8 B3 2.357(3)
Re8 P22 2.4546(9)
Re8 P18 2.4733(9)
P18 C21 1.820(4)
P18 C20 1.823(3)
P18 C19 1.830(4)
P22 C23 1.813(4)
P22 C24 1.827(3)
P22 C25 1.833(3)
C7 B11 1.608(5)
C7 B3 1.625(5)
C7 B2 1.689(5)
C9 C10 1.521(4)
C9 C12 1.522(4)
C9 B4 1.648(5)
C9 B5 1.702(5)
C10 B11 1.633(5)
C10 B5 1.701(5)
C10 B6 1.725(5)
B1 B5 1.780(5)
B1 B2 1.785(5)
B1 B4 1.793(5)
B1 B6 1.797(6)
B1 B3 1.811(5)
B2 B6 1.724(5)
B2 B11 1.789(5)
B2 B3 1.809(5)
B3 B4 1.879(5)
B4 B5 1.786(5)
B5 B6 1.768(5)
B6 B11 1.794(6)
C12 C13 1.380(4)
C12 C17 1.400(5)
C13 C14 1.391(4)
C14 C15 1.378(5)
C15 C16 1.396(5)
C16 C17 1.375(5)
C26 O27 1.155(4)
C28 O29 1.168(4)
